data_4031595
loop_
_publ_author_name
'Mironov, Yu.V.'
'Fedorov, V.E.'
'Naumov, D.Yu.'
'Yarovoi, S.S.'
'Simon, A.'
'Kozlova, S.G.'
'Kuratieva, N.V.'

_publ_section_title
;
 First eamples of chalcofluoride rhenium cluster complexes with
 cubane-like anions (Re4 Q4 F12)4- (Q= S, Se)
;
_journal_name_full 'European Journal of Inorganic Chemistry'
_journal_page_first 2476
_journal_page_last 2479
_journal_volume 2005
_journal_year 2005
_chemical_formula_sum 'F12 H6.75 K4 O3.375 Re4 S4'
_chemical_name_systematic 'K4 (S4 (Re F3)4) (H2 O)3.375'
_space_group_IT_number 148
_symmetry_space_group_name_Hall '-R 3'
_symmetry_space_group_name_H-M 'R -3 :H'
_cell_angle_alpha 90
_cell_angle_beta 90
_cell_angle_gamma 120
_cell_formula_units_Z 24
_cell_length_a 23.6503
_cell_length_b 23.6503
_cell_length_c 25.2697
_cell_volume 12240.637
_citation_journal_id_ASTM EJICFO
_cod_data_source_file Mironov_EJICFO_2005_1943.cif
_cod_data_source_block H6.75F12K4O3.375Re4S4
_cod_original_cell_volume 12240.64
_cod_original_formula_sum 'H6.75 F12 K4 O3.375 Re4 S4'
_cod_database_code 4031595

loop_
_symmetry_equiv_pos_as_xyz
x,y,z
-y,x-y,z
-x+y,-x,z
-x,-y,-z
y,-x+y,-z
x-y,x,-z
x+2/3,y+1/3,z+1/3
-y+2/3,x-y+1/3,z+1/3
-x+y+2/3,-x+1/3,z+1/3
-x+2/3,-y+1/3,-z+1/3
y+2/3,-x+y+1/3,-z+1/3
x-y+2/3,x+1/3,-z+1/3
x+1/3,y+2/3,z+2/3
-y+1/3,x-y+2/3,z+2/3
-x+y+1/3,-x+2/3,z+2/3
-x+1/3,-y+2/3,-z+2/3
y+1/3,-x+y+2/3,-z+2/3
x-y+1/3,x+2/3,-z+2/3

loop_
_atom_site_label
_atom_site_type_symbol
_atom_site_fract_x
_atom_site_fract_y
_atom_site_fract_z
_atom_site_occupancy
_atom_site_U_iso_or_equiv
F2 F-1 0.1869 0.4758 0.5443 1 0.0
K1 K 0.05612 0.53627 0.42669 1 0.0
K5 K 0.32659 0.48732 0.53797 1 0.0
F14 F-1 0.1933 0.5762 0.3557 1 0.0
K4 K 0.11709 0.16089 0.59869 1 0.0
S2 S-2 0.06027 0.36281 0.57652 1 0.0
O1 O-2 0.4441 0.5794 0.5865 1 0.0
S1 S-2 -0.03687 0.27332 0.45914 1 0.0
K3 K -0.05323 0.14918 0.64411 1 0.0
F5 F-1 0.044 0.2394 0.3877 1 0.0
K7 K -0.026 0.0773 0.5644 0.17 0.0
Re2 Re+5 0.069544 0.321961 0.426458 1 0.0
F9 F-1 -0.0507 0.2301 0.5713 1 0.0
O4 O-2 0.0305 0.581 0.332 1 0.0
F6 F-1 0.1456 0.3522 0.37737 1 0.0
F3 F-1 0.1901 0.3743 0.5722 1 0.0
Re1 Re+5 0.140819 0.386607 0.513548 1 0.0
F1 F-1 0.227 0.4214 0.4772 1 0.0
S5 S-2 0.3333 0.6667 0.33333 1 0.0
Re4 Re+5 0.021803 0.376877 0.495603 1 0.0
K6 K 0.3284 0.459 0.6456 0.08 0.0
F16 F-1 0.3489 0.613 0.5419 1 0.0
Re6 Re+5 0.3333 0.6667 0.48894 1 0.0
Re5 Re+5 0.259462 0.649446 0.400697 1 0.0
O3 O-2 0.4113 0.5264 0.6791 0.5 0.0
S4 S-2 0.12259 0.28649 0.48294 1 0.0
O5 O-2 0.0285 0.4551 0.3437 1 0.0
F8 F-1 0.0601 0.2362 0.5851 1 0.0
F13 F-1 0.2296 0.6996 0.3557 1 0.0
Re3 Re+5 0.028696 0.269557 0.525166 1 0.0
F11 F-1 -0.0596 0.3543 0.5359 1 0.0
F4 F-1 0.031 0.3375 0.3605 1 0.0
F10 F-1 -0.0237 0.4023 0.4432 1 0.0
S3 S-2 0.1141 0.43212 0.44345 1 0.0
K2 K 0.05837 0.26443 0.27966 1 0.0
O2 O-2 0.4344 0.6836 0.622 1 0.0
S6 S-2 0.25713 0.56771 0.45261 1 0.0
F7 F-1 -0.0079 0.1775 0.5018 1 0.0
F15 F-1 0.1779 0.631 0.44 1 0.0
K8 K 0 0 0.5 0.5 0.0
F12 F-1 0.046 0.4663 0.5224 1 0.0
